data_7240773
loop_
_publ_author_name
'Lenartowicz, Pawe\/l'
'Witkowska, Danuta'
'\.Zyszka-Haberecht, Beata'
'Dziuk, B\/la\.zej'
'Ejsmont, Krzysztof'
'\'Swi\;atek-Koz\/lowska, Jolanta'
'Kafarski, Pawe\/l'

_publ_section_title
;
 A novel approach for obtaining \a,\b-diaminophosphonates bearing
 structurally diverse side chains and their interactions with transition
 metal ions studied by ITC
;
_journal_issue 40
_journal_name_full 'RSC Advances'
_journal_page_first 24045
_journal_page_last 24056
_journal_paper_doi 10.1039/D0RA03764H
_journal_volume 10
_journal_year 2020
_chemical_formula_sum 'C13 H25 N2 O6 P'
_chemical_formula_weight 336.32
_space_group_crystal_system monoclinic
_space_group_IT_number 14
_space_group_name_Hall '-P 2yn'
_space_group_name_H-M_alt 'P 1 21/n 1'
_atom_sites_solution_hydrogens geom
_audit_creation_method SHELXL-2014/7
_audit_update_record
;
2019-06-23 deposited with the CCDC.	2020-06-17 downloaded from the CCDC.
;
_cell_angle_alpha 90
_cell_angle_beta 111.329(4)
_cell_angle_gamma 90
_cell_formula_units_Z 4
_cell_length_a 9.9692(3)
_cell_length_b 17.6005(5)
_cell_length_c 10.3762(3)
_cell_measurement_reflns_used 11346
_cell_measurement_temperature 100.0(1)
_cell_measurement_theta_max 25.999
_cell_measurement_theta_min 2.689
_cell_volume 1695.94(10)
_computing_cell_refinement 'CrysAlisCCD (Oxford Diffraction Ltd., 2008)'
_computing_data_collection 'CrysAlisCCD (Oxford Diffraction Ltd., 2008)'
_computing_data_reduction 'CrysAlisCCD (Oxford Diffraction Ltd., 2008)'
_computing_molecular_graphics 'SHELXTL (Sheldrick, 2008)'
_computing_publication_material 'SHELXL-2014/7 (Sheldrick, 2014)'
_computing_structure_refinement 'SHELXL-2014/7 (Sheldrick, 2014)'
_computing_structure_solution 'SHELXS-2014/7 (Sheldrick, 2014)'
_diffrn_ambient_temperature 100.0(1)
_diffrn_detector_area_resol_mean '1024 x 1024 with blocks 2 x 2'
_diffrn_measured_fraction_theta_full 0.994
_diffrn_measured_fraction_theta_max 0.995
_diffrn_measurement_device_type Xcalibur
_diffrn_measurement_method \w--scan
_diffrn_radiation_type MoK\a
_diffrn_radiation_wavelength 0.71073
_diffrn_reflns_av_R_equivalents 0.0280
_diffrn_reflns_av_unetI/netI 0.0387
_diffrn_reflns_Laue_measured_fraction_full 0.994
_diffrn_reflns_Laue_measured_fraction_max 0.995
_diffrn_reflns_limit_h_max 9
_diffrn_reflns_limit_h_min -12
_diffrn_reflns_limit_k_max 21
_diffrn_reflns_limit_k_min -21
_diffrn_reflns_limit_l_max 12
_diffrn_reflns_limit_l_min -10
_diffrn_reflns_number 11346
_diffrn_reflns_point_group_measured_fraction_full 0.994
_diffrn_reflns_point_group_measured_fraction_max 0.995
_diffrn_reflns_theta_full 25.242
_diffrn_reflns_theta_max 25.999
_diffrn_reflns_theta_min 2.689
_diffrn_source 'fine-focus sealed tube'
_exptl_absorpt_coefficient_mu 0.191
_exptl_absorpt_correction_type none
_exptl_crystal_colour colourless
_exptl_crystal_density_diffrn 1.317
_exptl_crystal_density_method 'not measured'
_exptl_crystal_description column
_exptl_crystal_F_000 720
_exptl_crystal_size_max 0.5
_exptl_crystal_size_mid 0.3
_exptl_crystal_size_min 0.1
_refine_diff_density_max 0.362
_refine_diff_density_min -0.368
_refine_diff_density_rms 0.041
_refine_ls_extinction_method none
_refine_ls_goodness_of_fit_ref 0.941
_refine_ls_hydrogen_treatment constr
_refine_ls_matrix_type full
_refine_ls_number_parameters 204
_refine_ls_number_reflns 3315
_refine_ls_number_restraints 0
_refine_ls_restrained_S_all 0.941
_refine_ls_R_factor_all 0.0456
_refine_ls_R_factor_gt 0.0308
_refine_ls_shift/su_max 0.001
_refine_ls_shift/su_mean 0.000
_refine_ls_structure_factor_coef Fsqd
_refine_ls_weighting_details 'w=1/[\s^2^(Fo^2^)+(0.0395P)^2^] where P=(Fo^2^+2Fc^2^)/3'
_refine_ls_weighting_scheme calc
_refine_ls_wR_factor_gt 0.0677
_refine_ls_wR_factor_ref 0.0708
_reflns_Friedel_coverage 0.000
_reflns_number_gt 2510
_reflns_number_total 3315
_reflns_threshold_expression 'I > 2\s(I)'
_cod_data_source_file d0ra03764h2.cif
_cod_data_source_block BD334_a
_cod_depositor_comments 'Adding full bibliography for 7240772--7240773.cif.'
_cod_original_sg_symbol_H-M 'P 21/n'
_cod_database_code 7240773
_shelx_shelxl_version_number 2014/7
_shelx_space_group_comment
;
The symmetry employed for this shelxl refinement is uniquely defined
by the following loop, which should always be used as a source of
symmetry information in preference to the above space-group names.
They are only intended as comments.
;

loop_
_space_group_symop_operation_xyz
'x, y, z'
'-x+1/2, y+1/2, -z+1/2'
'-x, -y, -z'
'x-1/2, -y-1/2, z-1/2'

loop_
_atom_site_label
_atom_site_type_symbol
_atom_site_fract_x
_atom_site_fract_y
_atom_site_fract_z
_atom_site_U_iso_or_equiv
_atom_site_adp_type
_atom_site_occupancy
_atom_site_site_symmetry_order
_atom_site_calc_flag
_atom_site_refinement_flags_posn
_atom_site_refinement_flags_adp
_atom_site_refinement_flags_occupancy
_atom_site_disorder_assembly
_atom_site_disorder_group
P1 P 0.66965(4) 0.55185(2) 0.88490(4) 0.01332(10) Uani 1 1 d . . . . .
N1 N -0.01473(12) 0.55228(7) 0.62433(12) 0.0159(3) Uani 1 1 d . . . . .
H1 H -0.0715 0.5139 0.5967 0.019 Uiso 1 1 calc R U . . .
N2 N 0.38052(12) 0.55328(6) 0.76092(11) 0.0130(3) Uani 1 1 d . . . . .
H2 H 0.3896 0.5478 0.8461 0.016 Uiso 1 1 calc R U . . .
O1 O -0.18137(11) 0.61644(6) 0.46070(10) 0.0200(2) Uani 1 1 d . . . . .
O2 O 0.00335(11) 0.68062(6) 0.62146(11) 0.0272(3) Uani 1 1 d . . . . .
O3 O 0.21550(10) 0.56699(6) 0.54211(10) 0.0166(2) Uani 1 1 d . . . . .
O4 O 0.64797(11) 0.50605(6) 0.99336(10) 0.0198(2) Uani 1 1 d . . . . .
O5 O 0.72006(10) 0.63430(6) 0.93639(10) 0.0178(2) Uani 1 1 d . . . . .
O6 O 0.79018(10) 0.52345(5) 0.83253(10) 0.0157(2) Uani 1 1 d . . . . .
C1 C -0.24954(16) 0.68428(8) 0.37909(15) 0.0186(3) Uani 1 1 d . . . . .
C2 C -0.14916(19) 0.72123(10) 0.31817(18) 0.0304(4) Uani 1 1 d . . . . .
H2A H -0.1157 0.6838 0.2696 0.046 Uiso 1 1 calc R U . . .
H2B H -0.0684 0.7428 0.3911 0.046 Uiso 1 1 calc R U . . .
H2C H -0.1996 0.7606 0.2551 0.046 Uiso 1 1 calc R U . . .
C3 C -0.29664(18) 0.73937(9) 0.46675(16) 0.0247(4) Uani 1 1 d . . . . .
H3A H -0.3529 0.7793 0.4092 0.037 Uiso 1 1 calc R U . . .
H3B H -0.2133 0.7608 0.5368 0.037 Uiso 1 1 calc R U . . .
H3C H -0.3536 0.7129 0.5097 0.037 Uiso 1 1 calc R U . . .
C4 C -0.37956(17) 0.65015(9) 0.26665(16) 0.0274(4) Uani 1 1 d . . . . .
H4A H -0.4358 0.6900 0.2088 0.041 Uiso 1 1 calc R U . . .
H4B H -0.4371 0.6232 0.3083 0.041 Uiso 1 1 calc R U . . .
H4C H -0.3480 0.6157 0.2118 0.041 Uiso 1 1 calc R U . . .
C5 C -0.05840(15) 0.62223(9) 0.57278(15) 0.0174(3) Uani 1 1 d . . . . .
C6 C 0.12772(15) 0.54260(9) 0.72589(14) 0.0162(3) Uani 1 1 d . . . . .
H6A H 0.1370 0.4915 0.7632 0.019 Uiso 1 1 calc R U . . .
H6B H 0.1415 0.5779 0.8014 0.019 Uiso 1 1 calc R U . . .
C7 C 0.24470(15) 0.55580(8) 0.66567(14) 0.0136(3) Uani 1 1 d . . . . .
C8 C 0.50808(15) 0.55879(8) 0.73260(14) 0.0134(3) Uani 1 1 d . . . . .
C9 C 0.51906(16) 0.56995(8) 0.60988(15) 0.0168(3) Uani 1 1 d . . . . .
H9A H 0.4364 0.5750 0.5311 0.020 Uiso 1 1 calc R U . . .
H9B H 0.6094 0.5727 0.6030 0.020 Uiso 1 1 calc R U . . .
C10 C 0.75614(18) 0.69034(9) 0.85081(16) 0.0254(4) Uani 1 1 d . . . . .
H10A H 0.6738 0.6992 0.7665 0.030 Uiso 1 1 calc R U . . .
H10B H 0.8353 0.6721 0.8259 0.030 Uiso 1 1 calc R U . . .
C11 C 0.79806(19) 0.76241(9) 0.93185(17) 0.0302(4) Uani 1 1 d . . . . .
H11A H 0.8237 0.7999 0.8777 0.045 Uiso 1 1 calc R U . . .
H11B H 0.8789 0.7530 1.0155 0.045 Uiso 1 1 calc R U . . .
H11C H 0.7185 0.7806 0.9544 0.045 Uiso 1 1 calc R U . . .
C12 C 0.78788(16) 0.44422(8) 0.78935(15) 0.0192(3) Uani 1 1 d . . . . .
H12A H 0.7856 0.4420 0.6952 0.023 Uiso 1 1 calc R U . . .
H12B H 0.7023 0.4192 0.7922 0.023 Uiso 1 1 calc R U . . .
C13 C 0.91919(17) 0.40470(9) 0.88419(16) 0.0235(4) Uani 1 1 d . . . . .
H13A H 0.9188 0.3529 0.8552 0.035 Uiso 1 1 calc R U . . .
H13B H 0.9197 0.4059 0.9768 0.035 Uiso 1 1 calc R U . . .
H13C H 1.0036 0.4299 0.8815 0.035 Uiso 1 1 calc R U . . .

loop_
_atom_site_aniso_label
_atom_site_aniso_U_11
_atom_site_aniso_U_22
_atom_site_aniso_U_33
_atom_site_aniso_U_23
_atom_site_aniso_U_13
_atom_site_aniso_U_12
P1 0.01079(19) 0.0178(2) 0.01031(19) 0.00132(15) 0.00261(14) -0.00007(16)
N1 0.0108(6) 0.0177(7) 0.0162(6) 0.0014(5) 0.0015(5) -0.0015(5)
N2 0.0116(6) 0.0187(7) 0.0077(6) 0.0013(5) 0.0024(5) -0.0003(5)
O1 0.0167(6) 0.0149(6) 0.0207(6) 0.0008(4) -0.0023(4) 0.0021(4)
O2 0.0221(6) 0.0201(6) 0.0302(6) -0.0064(5) -0.0015(5) -0.0012(5)
O3 0.0159(5) 0.0198(6) 0.0120(5) 0.0024(4) 0.0024(4) -0.0018(4)
O4 0.0144(6) 0.0295(6) 0.0139(5) 0.0063(4) 0.0030(4) 0.0001(5)
O5 0.0174(6) 0.0203(6) 0.0143(5) -0.0014(4) 0.0041(4) -0.0021(4)
O6 0.0122(5) 0.0171(5) 0.0176(5) 0.0003(4) 0.0052(4) -0.0004(4)
C1 0.0192(8) 0.0145(8) 0.0195(8) 0.0040(6) 0.0040(6) 0.0050(6)
C2 0.0324(10) 0.0286(10) 0.0353(10) 0.0048(8) 0.0182(8) 0.0038(8)
C3 0.0252(9) 0.0229(9) 0.0249(9) 0.0015(7) 0.0078(7) 0.0062(7)
C4 0.0264(9) 0.0205(9) 0.0251(9) 0.0025(7) -0.0027(7) 0.0046(7)
C5 0.0135(8) 0.0213(8) 0.0161(8) -0.0026(6) 0.0040(6) 0.0004(6)
C6 0.0114(7) 0.0223(8) 0.0128(7) 0.0025(6) 0.0021(6) 0.0009(6)
C7 0.0149(7) 0.0099(7) 0.0138(7) 0.0000(6) 0.0026(6) 0.0002(6)
C8 0.0118(7) 0.0129(7) 0.0139(7) 0.0011(6) 0.0029(6) 0.0006(6)
C9 0.0136(8) 0.0207(8) 0.0146(7) 0.0021(6) 0.0033(6) -0.0006(6)
C10 0.0316(10) 0.0193(8) 0.0231(8) 0.0021(7) 0.0073(7) -0.0063(7)
C11 0.0288(10) 0.0216(9) 0.0341(10) -0.0019(7) 0.0041(8) -0.0040(7)
C12 0.0170(8) 0.0200(8) 0.0201(8) -0.0051(7) 0.0062(6) -0.0020(6)
C13 0.0212(9) 0.0225(9) 0.0259(9) 0.0020(7) 0.0075(7) 0.0023(7)

loop_
_atom_type_symbol
_atom_type_description
_atom_type_scat_dispersion_real
_atom_type_scat_dispersion_imag
_atom_type_scat_source
C C 0.0033 0.0016 'International Tables Vol C Tables 4.2.6.8 and 6.1.1.4'
H H 0.0000 0.0000 'International Tables Vol C Tables 4.2.6.8 and 6.1.1.4'
O O 0.0106 0.0060 'International Tables Vol C Tables 4.2.6.8 and 6.1.1.4'
N N 0.0061 0.0033 'International Tables Vol C Tables 4.2.6.8 and 6.1.1.4'
P P 0.1023 0.0942 'International Tables Vol C Tables 4.2.6.8 and 6.1.1.4'

loop_
_geom_angle_atom_site_label_1
_geom_angle_atom_site_label_2
_geom_angle_atom_site_label_3
_geom_angle
_geom_angle_site_symmetry_1
_geom_angle_site_symmetry_3
_geom_angle_publ_flag
O4 P1 O5 111.55(6) . . ?
O4 P1 O6 115.90(6) . . ?
O5 P1 O6 102.84(5) . . ?
O4 P1 C8 112.12(6) . . ?
O5 P1 C8 108.05(6) . . ?
O6 P1 C8 105.68(6) . . ?
C5 N1 C6 119.26(12) . . ?
C5 N1 H1 120.4 . . ?
C6 N1 H1 120.4 . . ?
C7 N2 C8 125.70(12) . . ?
C7 N2 H2 117.2 . . ?
C8 N2 H2 117.2 . . ?
C5 O1 C1 121.05(11) . . ?
C10 O5 P1 122.64(9) . . ?
C12 O6 P1 118.76(9) . . ?
O1 C1 C2 110.53(12) . . ?
O1 C1 C3 110.55(12) . . ?
C2 C1 C3 111.86(13) . . ?
O1 C1 C4 101.93(11) . . ?
C2 C1 C4 111.05(13) . . ?
C3 C1 C4 110.49(13) . . ?
C1 C2 H2A 109.5 . . ?
C1 C2 H2B 109.5 . . ?
H2A C2 H2B 109.5 . . ?
C1 C2 H2C 109.5 . . ?
H2A C2 H2C 109.5 . . ?
H2B C2 H2C 109.5 . . ?
C1 C3 H3A 109.5 . . ?
C1 C3 H3B 109.5 . . ?
H3A C3 H3B 109.5 . . ?
C1 C3 H3C 109.5 . . ?
H3A C3 H3C 109.5 . . ?
H3B C3 H3C 109.5 . . ?
C1 C4 H4A 109.5 . . ?
C1 C4 H4B 109.5 . . ?
H4A C4 H4B 109.5 . . ?
C1 C4 H4C 109.5 . . ?
H4A C4 H4C 109.5 . . ?
H4B C4 H4C 109.5 . . ?
O2 C5 N1 124.57(14) . . ?
O2 C5 O1 125.98(14) . . ?
N1 C5 O1 109.44(12) . . ?
N1 C6 C7 112.30(11) . . ?
N1 C6 H6A 109.1 . . ?
C7 C6 H6A 109.1 . . ?
N1 C6 H6B 109.1 . . ?
C7 C6 H6B 109.1 . . ?
H6A C6 H6B 107.9 . . ?
O3 C7 N2 124.28(13) . . ?
O3 C7 C6 121.81(12) . . ?
N2 C7 C6 113.91(12) . . ?
C9 C8 N2 127.15(13) . . ?
C9 C8 P1 119.33(11) . . ?
N2 C8 P1 113.49(10) . . ?
C8 C9 H9A 120.0 . . ?
C8 C9 H9B 120.0 . . ?
H9A C9 H9B 120.0 . . ?
O5 C10 C11 108.17(12) . . ?
O5 C10 H10A 110.1 . . ?
C11 C10 H10A 110.1 . . ?
O5 C10 H10B 110.1 . . ?
C11 C10 H10B 110.1 . . ?
H10A C10 H10B 108.4 . . ?
C10 C11 H11A 109.5 . . ?
C10 C11 H11B 109.5 . . ?
H11A C11 H11B 109.5 . . ?
C10 C11 H11C 109.5 . . ?
H11A C11 H11C 109.5 . . ?
H11B C11 H11C 109.5 . . ?
O6 C12 C13 109.27(12) . . ?
O6 C12 H12A 109.8 . . ?
C13 C12 H12A 109.8 . . ?
O6 C12 H12B 109.8 . . ?
C13 C12 H12B 109.8 . . ?
H12A C12 H12B 108.3 . . ?
C12 C13 H13A 109.5 . . ?
C12 C13 H13B 109.5 . . ?
H13A C13 H13B 109.5 . . ?
C12 C13 H13C 109.5 . . ?
H13A C13 H13C 109.5 . . ?
H13B C13 H13C 109.5 . . ?

loop_
_geom_bond_atom_site_label_1
_geom_bond_atom_site_label_2
_geom_bond_distance
_geom_bond_site_symmetry_2
_geom_bond_publ_flag
P1 O4 1.4629(10) . ?
P1 O5 1.5649(10) . ?
P1 O6 1.5696(10) . ?
P1 C8 1.8042(14) . ?
N1 C5 1.3498(18) . ?
N1 C6 1.4379(18) . ?
N1 H1 0.8600 . ?
N2 C7 1.3560(17) . ?
N2 C8 1.4089(17) . ?
N2 H2 0.8600 . ?
O1 C5 1.3522(17) . ?
O1 C1 1.4785(17) . ?
O2 C5 1.2099(17) . ?
O3 C7 1.2230(16) . ?
O5 C10 1.4571(17) . ?
O6 C12 1.4623(17) . ?
C1 C2 1.511(2) . ?
C1 C3 1.516(2) . ?
C1 C4 1.517(2) . ?
C2 H2A 0.9600 . ?
C2 H2B 0.9600 . ?
C2 H2C 0.9600 . ?
C3 H3A 0.9600 . ?
C3 H3B 0.9600 . ?
C3 H3C 0.9600 . ?
C4 H4A 0.9600 . ?
C4 H4B 0.9600 . ?
C4 H4C 0.9600 . ?
C6 C7 1.5279(19) . ?
C6 H6A 0.9700 . ?
C6 H6B 0.9700 . ?
C8 C9 1.3316(19) . ?
C9 H9A 0.9300 . ?
C9 H9B 0.9300 . ?
C10 C11 1.495(2) . ?
C10 H10A 0.9700 . ?
C10 H10B 0.9700 . ?
C11 H11A 0.9600 . ?
C11 H11B 0.9600 . ?
C11 H11C 0.9600 . ?
C12 C13 1.493(2) . ?
C12 H12A 0.9700 . ?
C12 H12B 0.9700 . ?
C13 H13A 0.9600 . ?
C13 H13B 0.9600 . ?
C13 H13C 0.9600 . ?

loop_
_geom_hbond_atom_site_label_D
_geom_hbond_atom_site_label_H
_geom_hbond_atom_site_label_A
_geom_hbond_distance_DH
_geom_hbond_distance_HA
_geom_hbond_distance_DA
_geom_hbond_angle_DHA
_geom_hbond_site_symmetry_A
N1 H1 O3 0.86 2.16 2.9800(15) 159.6 3_566
N2 H2 O4 0.86 2.58 2.9898(15) 110.5 .
N2 H2 O4 0.86 2.07 2.8633(15) 153.8 3_667
C2 H2B O2 0.96 2.49 3.041(2) 116.7 .
C3 H3B O2 0.96 2.46 3.0163(19) 116.8 .
C4 H4A O2 0.96 2.44 3.3504(19) 157.2 4_575
C9 H9A O3 0.93 2.25 2.8474(17) 121.3 .
C12 H12A O3 0.97 2.46 3.4329(18) 178.3 3_666

loop_
_geom_torsion_atom_site_label_1
_geom_torsion_atom_site_label_2
_geom_torsion_atom_site_label_3
_geom_torsion_atom_site_label_4
_geom_torsion
_geom_torsion_site_symmetry_1
_geom_torsion_site_symmetry_2
_geom_torsion_site_symmetry_3
_geom_torsion_site_symmetry_4
_geom_torsion_publ_flag
O4 P1 O5 C10 176.90(11) . . . . ?
O6 P1 O5 C10 52.03(12) . . . . ?
C8 P1 O5 C10 -59.44(13) . . . . ?
O4 P1 O6 C12 51.58(11) . . . . ?
O5 P1 O6 C12 173.55(9) . . . . ?
C8 P1 O6 C12 -73.24(11) . . . . ?
C5 O1 C1 C2 61.35(17) . . . . ?
C5 O1 C1 C3 -63.06(17) . . . . ?
C5 O1 C1 C4 179.46(12) . . . . ?
C6 N1 C5 O2 -13.2(2) . . . . ?
C6 N1 C5 O1 167.57(11) . . . . ?
C1 O1 C5 O2 3.9(2) . . . . ?
C1 O1 C5 N1 -176.89(11) . . . . ?
C5 N1 C6 C7 -68.01(17) . . . . ?
C8 N2 C7 O3 -3.7(2) . . . . ?
C8 N2 C7 C6 175.79(12) . . . . ?
N1 C6 C7 O3 -5.60(19) . . . . ?
N1 C6 C7 N2 174.88(12) . . . . ?
C7 N2 C8 C9 2.5(2) . . . . ?
C7 N2 C8 P1 -179.20(11) . . . . ?
O4 P1 C8 C9 -152.90(11) . . . . ?
O5 P1 C8 C9 83.77(13) . . . . ?
O6 P1 C8 C9 -25.76(13) . . . . ?
O4 P1 C8 N2 28.64(12) . . . . ?
O5 P1 C8 N2 -94.68(10) . . . . ?
O6 P1 C8 N2 155.78(9) . . . . ?
P1 O5 C10 C11 179.43(10) . . . . ?
P1 O6 C12 C13 -115.75(11) . . . . ?
